data_7134819
loop_
_publ_author_name
'Bhatt, Tarun'
'Dutta, Tonmoy'
'Yaswanth, Kokkiripati'
'Kalevaru, Venkata Narayana'
'Wohlrab, Sebastian'
'Natte, Kishore'

_publ_section_title
;
 Chemoselective transfer hydrogenation and transfer deuteration of
 substituted quinolines using Hantzsch ester and D<sub>2</sub>O.
;
_journal_issue 66
_journal_name_full 'Chemical communications (Cambridge, England)'
_journal_page_first 12305
_journal_page_last 12308
_journal_paper_doi 10.1039/d5cc03315b
_journal_volume 61
_journal_year 2025
_chemical_formula_moiety 'C27 H24 N O P, 0.5[CH4O], 0.5[H2O]'
_chemical_formula_sum 'C27.5 H27 N O2 P'
_chemical_formula_weight 434.47
_chemical_name_systematic KN_TB_TFA_C2_1
_space_group_crystal_system triclinic
_space_group_IT_number 2
_space_group_name_Hall '-P 1'
_space_group_name_H-M_alt 'P -1'
_atom_sites_solution_hydrogens geom
_atom_sites_solution_primary dual
_audit_creation_date 2025-03-02
_audit_creation_method
;
Olex2 1.5
(compiled 2025.02.27 svn.r83f5de26 for OlexSys, GUI svn.r7172)
;
_audit_update_record
;
2025-03-05 deposited with the CCDC.	2025-07-09 downloaded from the CCDC.
;
_cell_angle_alpha 100.161(2)
_cell_angle_beta 100.588(2)
_cell_angle_gamma 102.767(2)
_cell_formula_units_Z 2
_cell_length_a 8.5764(5)
_cell_length_b 9.5269(7)
_cell_length_c 15.3568(11)
_cell_measurement_reflns_used 6502
_cell_measurement_temperature 298
_cell_measurement_theta_max 25.539
_cell_measurement_theta_min 2.251
_cell_volume 1171.67(14)
_computing_cell_refinement 'SAINT V8.40B (?, 2016)'
_computing_data_reduction 'SAINT V8.40B (?, 2016)'
_computing_molecular_graphics 'Olex2 1.5 (Dolomanov et al., 2009)'
_computing_publication_material 'Olex2 1.5 (Dolomanov et al., 2009)'
_computing_structure_refinement 'XL  (Sheldrick, 2008)'
_computing_structure_solution 'SHELXT 2018/2 (Sheldrick, 2018)'
_diffrn_ambient_temperature 298
_diffrn_measured_fraction_theta_full 0.999
_diffrn_measured_fraction_theta_max 0.999
_diffrn_measurement_device_type 'Bruker Apex-V Photon II'
_diffrn_radiation_type MoK\a
_diffrn_radiation_wavelength 0.71073
_diffrn_reflns_av_R_equivalents 0.0552
_diffrn_reflns_av_unetI/netI 0.0428
_diffrn_reflns_Laue_measured_fraction_full 0.999
_diffrn_reflns_Laue_measured_fraction_max 0.999
_diffrn_reflns_limit_h_max 10
_diffrn_reflns_limit_h_min -11
_diffrn_reflns_limit_k_max 12
_diffrn_reflns_limit_k_min -12
_diffrn_reflns_limit_l_max 19
_diffrn_reflns_limit_l_min -19
_diffrn_reflns_number 23914
_diffrn_reflns_point_group_measured_fraction_full 0.999
_diffrn_reflns_point_group_measured_fraction_max 0.999
_diffrn_reflns_theta_full 25.242
_diffrn_reflns_theta_max 27.189
_diffrn_reflns_theta_min 2.250
_diffrn_source_current 1.4
_diffrn_source_power 0.07
_diffrn_source_voltage 50.0
_exptl_absorpt_coefficient_mu 0.141
_exptl_absorpt_correction_T_max 0.7455
_exptl_absorpt_correction_T_min 0.6340
_exptl_absorpt_correction_type multi-scan
_exptl_absorpt_process_details
;
SADABS-2016/2 (Bruker,2016/2) was used for absorption correction.
wR2(int) was 0.0935 before and 0.0612 after correction.
The Ratio of minimum to maximum transmission is 0.8504.
The \l/2 correction factor is Not present.
;
_exptl_crystal_colour 'clear light colourless'
_exptl_crystal_colour_lustre clear
_exptl_crystal_colour_modifier light
_exptl_crystal_colour_primary colourless
_exptl_crystal_density_diffrn 1.232
_exptl_crystal_description block
_exptl_crystal_F_000 460
_exptl_crystal_size_max 0.06
_exptl_crystal_size_mid 0.05
_exptl_crystal_size_min 0.04
_refine_diff_density_max 0.312
_refine_diff_density_min -0.264
_refine_diff_density_rms 0.037
_refine_ls_extinction_coef 0.008(3)
_refine_ls_extinction_expression Fc^*^=kFc[1+0.001xFc^2^\l^3^/sin(2\q)]^-1/4^
_refine_ls_extinction_method 'SHELXL-2019/1 (Sheldrick 2019)'
_refine_ls_goodness_of_fit_ref 1.049
_refine_ls_hydrogen_treatment constr
_refine_ls_matrix_type full
_refine_ls_number_parameters 272
_refine_ls_number_reflns 5206
_refine_ls_number_restraints 0
_refine_ls_restrained_S_all 1.049
_refine_ls_R_factor_all 0.0643
_refine_ls_R_factor_gt 0.0446
_refine_ls_shift/su_max 0.001
_refine_ls_shift/su_mean 0.000
_refine_ls_structure_factor_coef Fsqd
_refine_ls_weighting_details 'w=1/[\s^2^(Fo^2^)+(0.0494P)^2^+0.2767P] where P=(Fo^2^+2Fc^2^)/3'
_refine_ls_weighting_scheme calc
_refine_ls_wR_factor_gt 0.1119
_refine_ls_wR_factor_ref 0.1235
_reflns_Friedel_coverage 0.000
_reflns_number_gt 3861
_reflns_number_total 5206
_reflns_threshold_expression 'I > 2\s(I)'
_cod_data_source_file d5cc03315b2.cif
_cod_data_source_block mo_kn_tb_tfa_c2_1
_cod_depositor_comments 'Adding full bibliography for 7134818--7134819.cif.'
_cod_original_formula_sum 'C27.50 H27 N O2 P'
_cod_database_code 7134819
_shelx_shelxl_version_number 2019/1
_shelx_space_group_comment
;
The symmetry employed for this shelxl refinement is uniquely defined
by the following loop, which should always be used as a source of
symmetry information in preference to the above space-group names.
They are only intended as comments.
;
_shelx_estimated_absorpt_t_max 0.994
_shelx_estimated_absorpt_t_min 0.992
_olex2_refinement_description
;
1. Fixed Uiso
 At 1.2 times of:
  All C(H) groups, All C(H,H) groups, All N(H) groups
2.a Ternary CH refined with riding coordinates:
 C2(H2)
2.b Secondary CH2 refined with riding coordinates:
 C1(H1A,H1B), C3(H3A,H3B)
2.c Aromatic/amide H refined with riding coordinates:
 N1(H1), C25(H25), C26(H26), C27(H27), C12(H12), C11(H11), C8(H8), C7(H7),
 C19(H19), C18(H18), C17(H17), C24(H24), C23(H23), C15(H15), C14(H14), C5(H5),
 C6(H6), C21(H21), C20(H20)
;
_smtbx_masks_void_probe_radius 1.2
_smtbx_masks_void_truncation_radius 1.2
_olex2_submission_special_instructions 'No special instructions were received'

loop_
_space_group_symop_operation_xyz
'x, y, z'
'-x, -y, -z'

loop_
_atom_site_label
_atom_site_type_symbol
_atom_site_fract_x
_atom_site_fract_y
_atom_site_fract_z
_atom_site_U_iso_or_equiv
_atom_site_adp_type
_atom_site_occupancy
_atom_site_site_symmetry_order
_atom_site_calc_flag
_atom_site_refinement_flags_posn
_atom_site_refinement_flags_adp
_atom_site_refinement_flags_occupancy
_atom_site_disorder_assembly
_atom_site_disorder_group
O1 O 0.46225(17) 0.24250(14) 0.82893(8) 0.0547(3) Uani 1 1 d . . . . .
N1 N 0.7568(2) -0.00819(18) 0.33202(11) 0.0633(5) Uani 1 1 d . . . . .
H1 H 0.690126 -0.073245 0.286760 0.076 Uiso 1 1 calc R U . . .
C16 C 0.3955(2) 0.48645(18) 0.77595(11) 0.0417(4) Uani 1 1 d . . . . .
C25 C 0.9568(3) 0.6928(3) 1.02505(16) 0.0826(8) Uani 1 1 d . . . . .
H25 H 1.040457 0.757740 1.071406 0.099 Uiso 1 1 calc R U . . .
C26 C 0.8387(3) 0.5910(3) 1.04584(15) 0.0843(8) Uani 1 1 d . . . . .
H26 H 0.842010 0.586981 1.106211 0.101 Uiso 1 1 calc R U . . .
C27 C 0.7150(3) 0.4945(3) 0.97790(13) 0.0655(6) Uani 1 1 d . . . . .
H27 H 0.634754 0.425421 0.992410 0.079 Uiso 1 1 calc R U . . .
C22 C 0.7092(2) 0.4995(2) 0.88783(11) 0.0463(4) Uani 1 1 d . . . . .
C13 C 0.6142(2) 0.33299(17) 0.70064(11) 0.0409(4) Uani 1 1 d . . . . .
C12 C 0.5934(3) 0.3992(2) 0.62745(12) 0.0547(5) Uani 1 1 d . . . . .
H12 H 0.540432 0.474587 0.629284 0.066 Uiso 1 1 calc R U . . .
C11 C 0.6511(3) 0.3536(2) 0.55142(12) 0.0554(5) Uani 1 1 d . . . . .
H11 H 0.636283 0.399335 0.502922 0.066 Uiso 1 1 calc R U . . .
C10 C 0.7299(2) 0.24216(18) 0.54617(11) 0.0435(4) Uani 1 1 d . . . . .
C2 C 0.7908(2) 0.19334(19) 0.46245(12) 0.0486(4) Uani 1 1 d . . . . .
H2 H 0.770362 0.259004 0.421683 0.058 Uiso 1 1 calc R U . . .
C1 C 0.6980(3) 0.0383(2) 0.41185(14) 0.0607(5) Uani 1 1 d . . . . .
H1A H 0.709906 -0.028755 0.451909 0.073 Uiso 1 1 calc R U . . .
H1B H 0.582078 0.033335 0.393793 0.073 Uiso 1 1 calc R U . . .
C9 C 0.9147(2) 0.04745(19) 0.32574(12) 0.0492(4) Uani 1 1 d . . . . .
C8 C 0.9636(3) 0.0033(2) 0.24538(13) 0.0610(5) Uani 1 1 d . . . . .
H8 H 0.889073 -0.065857 0.196749 0.073 Uiso 1 1 calc R U . . .
C7 C 1.1203(3) 0.0610(2) 0.23784(15) 0.0703(6) Uani 1 1 d . . . . .
H7 H 1.150663 0.031822 0.183752 0.084 Uiso 1 1 calc R U . . .
C19 C 0.1581(3) 0.6387(2) 0.74231(13) 0.0578(5) Uani 1 1 d . . . . .
H19 H 0.077935 0.689377 0.731749 0.069 Uiso 1 1 calc R U . . .
C18 C 0.1224(3) 0.4899(2) 0.70631(13) 0.0594(5) Uani 1 1 d . . . . .
H18 H 0.018367 0.440015 0.670498 0.071 Uiso 1 1 calc R U . . .
C17 C 0.2393(2) 0.4143(2) 0.72282(13) 0.0547(5) Uani 1 1 d . . . . .
H17 H 0.213621 0.313373 0.698085 0.066 Uiso 1 1 calc R U . . .
C24 C 0.9531(3) 0.7001(3) 0.93590(16) 0.0788(7) Uani 1 1 d . . . . .
H24 H 1.033277 0.770364 0.922144 0.095 Uiso 1 1 calc R U . . .
C23 C 0.8299(3) 0.6028(2) 0.86719(14) 0.0629(5) Uani 1 1 d . . . . .
H23 H 0.827839 0.606416 0.806880 0.075 Uiso 1 1 calc R U . . .
C15 C 0.7518(2) 0.17739(19) 0.61978(12) 0.0489(4) Uani 1 1 d . . . . .
H15 H 0.805633 0.102601 0.617933 0.059 Uiso 1 1 calc R U . . .
C14 C 0.6951(2) 0.22179(19) 0.69616(12) 0.0478(4) Uani 1 1 d . . . . .
H14 H 0.711296 0.176692 0.744864 0.057 Uiso 1 1 calc R U . . .
C3 C 0.9746(2) 0.2062(2) 0.48333(12) 0.0539(5) Uani 1 1 d . . . . .
H3A H 1.034310 0.308659 0.509439 0.065 Uiso 1 1 calc R U . . .
H3B H 1.000503 0.148899 0.527690 0.065 Uiso 1 1 calc R U . . .
C4 C 1.0283(2) 0.15140(19) 0.39843(12) 0.0472(4) Uani 1 1 d . . . . .
C5 C 1.1861(3) 0.2064(2) 0.38863(14) 0.0589(5) Uani 1 1 d . . . . .
H5 H 1.262266 0.275131 0.436776 0.071 Uiso 1 1 calc R U . . .
C6 C 1.2334(3) 0.1617(2) 0.30926(17) 0.0703(6) Uani 1 1 d . . . . .
H6 H 1.340196 0.199205 0.304173 0.084 Uiso 1 1 calc R U . . .
C21 C 0.4308(2) 0.6372(2) 0.81151(14) 0.0576(5) Uani 1 1 d . . . . .
H21 H 0.534637 0.687887 0.847330 0.069 Uiso 1 1 calc R U . . .
C20 C 0.3119(3) 0.7125(2) 0.79381(16) 0.0682(6) Uani 1 1 d . . . . .
H20 H 0.336781 0.813833 0.817101 0.082 Uiso 1 1 calc R U . . .
P1 P 0.53925(6) 0.37875(5) 0.80148(3) 0.04224(15) Uani 1 1 d . . . . .

loop_
_atom_site_aniso_label
_atom_site_aniso_U_11
_atom_site_aniso_U_22
_atom_site_aniso_U_33
_atom_site_aniso_U_23
_atom_site_aniso_U_13
_atom_site_aniso_U_12
O1 0.0659(8) 0.0526(7) 0.0492(7) 0.0130(6) 0.0205(6) 0.0160(6)
N1 0.0621(11) 0.0622(10) 0.0486(9) -0.0181(7) 0.0154(8) 0.0040(8)
C16 0.0473(10) 0.0460(9) 0.0330(8) 0.0042(7) 0.0141(7) 0.0145(7)
C25 0.0681(15) 0.1033(19) 0.0522(13) -0.0203(12) -0.0027(11) 0.0167(14)
C26 0.0870(18) 0.120(2) 0.0363(11) 0.0002(12) 0.0130(11) 0.0231(16)
C27 0.0697(14) 0.0872(15) 0.0376(10) 0.0078(10) 0.0150(9) 0.0194(11)
C22 0.0484(10) 0.0571(10) 0.0364(9) 0.0056(7) 0.0116(7) 0.0223(8)
C13 0.0455(9) 0.0410(9) 0.0348(8) 0.0025(7) 0.0100(7) 0.0125(7)
C12 0.0737(13) 0.0593(11) 0.0431(10) 0.0123(8) 0.0197(9) 0.0364(10)
C11 0.0744(13) 0.0652(12) 0.0372(9) 0.0148(8) 0.0184(9) 0.0330(10)
C10 0.0443(9) 0.0447(9) 0.0375(9) 0.0008(7) 0.0110(7) 0.0088(7)
C2 0.0541(11) 0.0499(10) 0.0400(9) 0.0003(7) 0.0154(8) 0.0143(8)
C1 0.0590(12) 0.0582(11) 0.0533(11) -0.0082(9) 0.0173(9) 0.0048(9)
C9 0.0677(12) 0.0406(9) 0.0426(9) 0.0044(7) 0.0187(9) 0.0203(8)
C8 0.0944(17) 0.0529(11) 0.0463(11) 0.0083(8) 0.0287(11) 0.0329(11)
C7 0.110(2) 0.0657(13) 0.0619(13) 0.0238(11) 0.0517(14) 0.0439(14)
C19 0.0588(12) 0.0688(13) 0.0571(12) 0.0208(10) 0.0175(10) 0.0311(10)
C18 0.0517(11) 0.0680(13) 0.0526(11) 0.0057(9) 0.0017(9) 0.0185(10)
C17 0.0564(12) 0.0502(10) 0.0493(11) -0.0024(8) 0.0044(9) 0.0143(9)
C24 0.0613(14) 0.0907(17) 0.0643(14) -0.0005(12) 0.0074(11) -0.0009(12)
C23 0.0561(12) 0.0796(14) 0.0442(11) 0.0072(10) 0.0087(9) 0.0077(10)
C15 0.0582(11) 0.0442(9) 0.0504(10) 0.0074(8) 0.0197(9) 0.0227(8)
C14 0.0570(11) 0.0506(10) 0.0428(9) 0.0126(8) 0.0173(8) 0.0222(8)
C3 0.0518(11) 0.0562(11) 0.0450(10) -0.0058(8) 0.0141(8) 0.0078(9)
C4 0.0554(11) 0.0439(9) 0.0465(10) 0.0077(7) 0.0207(8) 0.0162(8)
C5 0.0639(13) 0.0543(11) 0.0641(13) 0.0128(9) 0.0274(10) 0.0169(9)
C6 0.0825(16) 0.0663(13) 0.0838(16) 0.0279(12) 0.0520(14) 0.0279(12)
C21 0.0506(11) 0.0477(10) 0.0678(13) 0.0014(9) 0.0085(9) 0.0128(9)
C20 0.0697(14) 0.0469(11) 0.0863(16) 0.0060(10) 0.0146(12) 0.0216(10)
P1 0.0484(3) 0.0452(3) 0.0345(2) 0.00455(17) 0.01295(18) 0.01594(19)

loop_
_atom_type_symbol
_atom_type_description
_atom_type_scat_dispersion_real
_atom_type_scat_dispersion_imag
_atom_type_scat_source
C C 0.0033 0.0016 'International Tables Vol C Tables 4.2.6.8 and 6.1.1.4'
H H 0.0000 0.0000 'International Tables Vol C Tables 4.2.6.8 and 6.1.1.4'
N N 0.0061 0.0033 'International Tables Vol C Tables 4.2.6.8 and 6.1.1.4'
O O 0.0106 0.0060 'International Tables Vol C Tables 4.2.6.8 and 6.1.1.4'
P P 0.1023 0.0942 'International Tables Vol C Tables 4.2.6.8 and 6.1.1.4'

loop_
_geom_angle_atom_site_label_1
_geom_angle_atom_site_label_2
_geom_angle_atom_site_label_3
_geom_angle
_geom_angle_site_symmetry_1
_geom_angle_site_symmetry_3
_geom_angle_publ_flag
C1 N1 H1 118.8 . . ?
C9 N1 H1 118.8 . . ?
C9 N1 C1 122.46(15) . . ?
C17 C16 P1 118.71(13) . . ?
C21 C16 C17 118.37(16) . . ?
C21 C16 P1 122.80(14) . . ?
C26 C25 H25 119.7 . . ?
C26 C25 C24 120.5(2) . . ?
C24 C25 H25 119.7 . . ?
C25 C26 H26 119.9 . . ?
C25 C26 C27 120.2(2) . . ?
C27 C26 H26 119.9 . . ?
C26 C27 H27 119.8 . . ?
C26 C27 C22 120.3(2) . . ?
C22 C27 H27 119.8 . . ?
C27 C22 C23 119.21(18) . . ?
C27 C22 P1 118.98(16) . . ?
C23 C22 P1 121.73(14) . . ?
C12 C13 C14 118.42(15) . . ?
C12 C13 P1 124.40(13) . . ?
C14 C13 P1 117.16(13) . . ?
C13 C12 H12 119.8 . . ?
C13 C12 C11 120.36(16) . . ?
C11 C12 H12 119.8 . . ?
C12 C11 H11 119.3 . . ?
C10 C11 C12 121.48(17) . . ?
C10 C11 H11 119.3 . . ?
C11 C10 C2 120.68(16) . . ?
C11 C10 C15 117.94(15) . . ?
C15 C10 C2 121.38(15) . . ?
C10 C2 H2 107.3 . . ?
C10 C2 C3 112.96(14) . . ?
C1 C2 C10 111.82(15) . . ?
C1 C2 H2 107.3 . . ?
C1 C2 C3 109.81(15) . . ?
C3 C2 H2 107.3 . . ?
N1 C1 C2 111.68(16) . . ?
N1 C1 H1A 109.3 . . ?
N1 C1 H1B 109.3 . . ?
C2 C1 H1A 109.3 . . ?
C2 C1 H1B 109.3 . . ?
H1A C1 H1B 107.9 . . ?
N1 C9 C8 120.17(18) . . ?
N1 C9 C4 120.70(15) . . ?
C4 C9 C8 119.11(19) . . ?
C9 C8 H8 119.7 . . ?
C7 C8 C9 120.5(2) . . ?
C7 C8 H8 119.7 . . ?
C8 C7 H7 119.6 . . ?
C8 C7 C6 120.80(19) . . ?
C6 C7 H7 119.6 . . ?
C18 C19 H19 120.1 . . ?
C20 C19 H19 120.1 . . ?
C20 C19 C18 119.79(18) . . ?
C19 C18 H18 119.8 . . ?
C17 C18 C19 120.34(19) . . ?
C17 C18 H18 119.8 . . ?
C16 C17 H17 119.6 . . ?
C18 C17 C16 120.88(18) . . ?
C18 C17 H17 119.6 . . ?
C25 C24 H24 120.2 . . ?
C25 C24 C23 119.7(2) . . ?
C23 C24 H24 120.2 . . ?
C22 C23 H23 119.9 . . ?
C24 C23 C22 120.1(2) . . ?
C24 C23 H23 119.9 . . ?
C10 C15 H15 119.4 . . ?
C10 C15 C14 121.25(16) . . ?
C14 C15 H15 119.4 . . ?
C13 C14 H14 119.7 . . ?
C15 C14 C13 120.54(16) . . ?
C15 C14 H14 119.7 . . ?
C2 C3 H3A 109.4 . . ?
C2 C3 H3B 109.4 . . ?
H3A C3 H3B 108.0 . . ?
C4 C3 C2 110.97(15) . . ?
C4 C3 H3A 109.4 . . ?
C4 C3 H3B 109.4 . . ?
C9 C4 C3 119.62(16) . . ?
C5 C4 C9 118.75(16) . . ?
C5 C4 C3 121.56(17) . . ?
C4 C5 H5 119.1 . . ?
C6 C5 C4 121.7(2) . . ?
C6 C5 H5 119.1 . . ?
C7 C6 C5 119.1(2) . . ?
C7 C6 H6 120.4 . . ?
C5 C6 H6 120.4 . . ?
C16 C21 H21 119.9 . . ?
C20 C21 C16 120.17(19) . . ?
C20 C21 H21 119.9 . . ?
C19 C20 C21 120.43(19) . . ?
C19 C20 H20 119.8 . . ?
C21 C20 H20 119.8 . . ?
O1 P1 C16 112.00(8) . . ?
O1 P1 C22 113.04(8) . . ?
O1 P1 C13 110.74(7) . . ?
C16 P1 C13 107.02(7) . . ?
C22 P1 C16 106.32(8) . . ?
C22 P1 C13 107.39(8) . . ?

loop_
_geom_bond_atom_site_label_1
_geom_bond_atom_site_label_2
_geom_bond_distance
_geom_bond_site_symmetry_2
_geom_bond_publ_flag
O1 P1 1.4884(13) . ?
N1 H1 0.8600 . ?
N1 C1 1.445(2) . ?
N1 C9 1.368(2) . ?
C16 C17 1.388(3) . ?
C16 C21 1.387(2) . ?
C16 P1 1.8029(17) . ?
C25 H25 0.9300 . ?
C25 C26 1.365(4) . ?
C25 C24 1.378(3) . ?
C26 H26 0.9300 . ?
C26 C27 1.372(3) . ?
C27 H27 0.9300 . ?
C27 C22 1.384(3) . ?
C22 C23 1.386(3) . ?
C22 P1 1.7935(18) . ?
C13 C12 1.385(2) . ?
C13 C14 1.387(2) . ?
C13 P1 1.8037(16) . ?
C12 H12 0.9300 . ?
C12 C11 1.388(2) . ?
C11 H11 0.9300 . ?
C11 C10 1.377(2) . ?
C10 C2 1.512(2) . ?
C10 C15 1.383(2) . ?
C2 H2 0.9800 . ?
C2 C1 1.506(3) . ?
C2 C3 1.522(3) . ?
C1 H1A 0.9700 . ?
C1 H1B 0.9700 . ?
C9 C8 1.400(2) . ?
C9 C4 1.400(3) . ?
C8 H8 0.9300 . ?
C8 C7 1.370(3) . ?
C7 H7 0.9300 . ?
C7 C6 1.375(3) . ?
C19 H19 0.9300 . ?
C19 C18 1.370(3) . ?
C19 C20 1.367(3) . ?
C18 H18 0.9300 . ?
C18 C17 1.370(3) . ?
C17 H17 0.9300 . ?
C24 H24 0.9300 . ?
C24 C23 1.379(3) . ?
C23 H23 0.9300 . ?
C15 H15 0.9300 . ?
C15 C14 1.385(2) . ?
C14 H14 0.9300 . ?
C3 H3A 0.9700 . ?
C3 H3B 0.9700 . ?
C3 C4 1.507(2) . ?
C4 C5 1.385(3) . ?
C5 H5 0.9300 . ?
C5 C6 1.380(3) . ?
C6 H6 0.9300 . ?
C21 H21 0.9300 . ?
C21 C20 1.385(3) . ?
C20 H20 0.9300 . ?

loop_
_geom_torsion_atom_site_label_1
_geom_torsion_atom_site_label_2
_geom_torsion_atom_site_label_3
_geom_torsion_atom_site_label_4
_geom_torsion
_geom_torsion_site_symmetry_1
_geom_torsion_site_symmetry_2
_geom_torsion_site_symmetry_3
_geom_torsion_site_symmetry_4
_geom_torsion_publ_flag
N1 C9 C8 C7 178.49(19) . . . . ?
N1 C9 C4 C3 -2.0(3) . . . . ?
N1 C9 C4 C5 -179.08(18) . . . . ?
C16 C21 C20 C19 0.9(3) . . . . ?
C25 C26 C27 C22 0.1(4) . . . . ?
C25 C24 C23 C22 0.9(4) . . . . ?
C26 C25 C24 C23 -0.6(4) . . . . ?
C26 C27 C22 C23 0.2(3) . . . . ?
C26 C27 C22 P1 -176.46(18) . . . . ?
C27 C22 C23 C24 -0.7(3) . . . . ?
C27 C22 P1 O1 -25.75(18) . . . . ?
C27 C22 P1 C16 97.52(17) . . . . ?
C27 C22 P1 C13 -148.19(16) . . . . ?
C13 C12 C11 C10 0.1(3) . . . . ?
C12 C13 C14 C15 -0.7(3) . . . . ?
C12 C13 P1 O1 136.19(16) . . . . ?
C12 C13 P1 C16 13.86(19) . . . . ?
C12 C13 P1 C22 -99.96(17) . . . . ?
C12 C11 C10 C2 179.56(18) . . . . ?
C12 C11 C10 C15 -0.7(3) . . . . ?
C11 C10 C2 C1 -113.2(2) . . . . ?
C11 C10 C2 C3 122.3(2) . . . . ?
C11 C10 C15 C14 0.6(3) . . . . ?
C10 C2 C1 N1 -179.84(17) . . . . ?
C10 C2 C3 C4 178.02(15) . . . . ?
C10 C15 C14 C13 0.1(3) . . . . ?
C2 C10 C15 C14 -179.65(17) . . . . ?
C2 C3 C4 C9 -25.6(2) . . . . ?
C2 C3 C4 C5 151.41(18) . . . . ?
C1 N1 C9 C8 -177.33(18) . . . . ?
C1 N1 C9 C4 1.2(3) . . . . ?
C1 C2 C3 C4 52.4(2) . . . . ?
C9 N1 C1 C2 27.5(3) . . . . ?
C9 C8 C7 C6 1.0(3) . . . . ?
C9 C4 C5 C6 0.3(3) . . . . ?
C8 C9 C4 C3 176.60(17) . . . . ?
C8 C9 C4 C5 -0.5(3) . . . . ?
C8 C7 C6 C5 -1.2(3) . . . . ?
C19 C18 C17 C16 -0.1(3) . . . . ?
C18 C19 C20 C21 -1.4(3) . . . . ?
C17 C16 C21 C20 0.0(3) . . . . ?
C17 C16 P1 O1 -44.96(16) . . . . ?
C17 C16 P1 C22 -168.88(14) . . . . ?
C17 C16 P1 C13 76.58(16) . . . . ?
C24 C25 C26 C27 0.1(4) . . . . ?
C23 C22 P1 O1 157.69(15) . . . . ?
C23 C22 P1 C16 -79.04(17) . . . . ?
C23 C22 P1 C13 35.25(18) . . . . ?
C15 C10 C2 C1 67.1(2) . . . . ?
C15 C10 C2 C3 -57.4(2) . . . . ?
C14 C13 C12 C11 0.6(3) . . . . ?
C14 C13 P1 O1 -42.46(16) . . . . ?
C14 C13 P1 C16 -164.79(14) . . . . ?
C14 C13 P1 C22 81.39(15) . . . . ?
C3 C2 C1 N1 -53.6(2) . . . . ?
C3 C4 C5 C6 -176.77(18) . . . . ?
C4 C9 C8 C7 -0.1(3) . . . . ?
C4 C5 C6 C7 0.6(3) . . . . ?
C21 C16 C17 C18 -0.4(3) . . . . ?
C21 C16 P1 O1 131.12(16) . . . . ?
C21 C16 P1 C22 7.20(18) . . . . ?
C21 C16 P1 C13 -107.34(16) . . . . ?
C20 C19 C18 C17 1.0(3) . . . . ?
P1 C16 C17 C18 175.85(15) . . . . ?
P1 C16 C21 C20 -176.12(16) . . . . ?
P1 C22 C23 C24 175.87(18) . . . . ?
P1 C13 C12 C11 -178.04(15) . . . . ?
P1 C13 C14 C15 178.06(14) . . . . ?

loop_
_smtbx_masks_void_nr
_smtbx_masks_void_average_x
_smtbx_masks_void_average_y
_smtbx_masks_void_average_z
_smtbx_masks_void_volume
_smtbx_masks_void_count_electrons
_smtbx_masks_void_content
1 -0.123 0.000 0.000 148.4 26.3 '1 methanol,1 water'
